data_2206689
loop_
_publ_author_name
'Samas, Brian'
'Macikenas, Dainius'
'Blackburn, Anthony C'

_publ_section_title (1<i>S</i>*,2<i>S</i>*)-(+)-2-Amino-1-[4-(methylsulfanyl)phenyl]propane-1,3-diol
_journal_coeditor_code GH6028
_journal_issue 9
_journal_name_full 'Acta Crystallographica Section E'
_journal_page_first o2793
_journal_page_last o2794
_journal_paper_doi 10.1107/S1600536805024359
_journal_volume 61
_journal_year 2005
_chemical_formula_iupac 'C10 H15 N O2 S'
_chemical_formula_moiety 'C10 H15 N O2 S'
_chemical_formula_sum 'C10 H15 N O2 S'
_chemical_formula_weight 213.29
_chemical_name_systematic
;
(1S*,2S*)-(+)-2-Amino-1-[4-(methylsulfanyl)phenyl]-1,3-propanediol
;
_space_group_IT_number 19
_symmetry_cell_setting orthorhombic
_symmetry_space_group_name_Hall 'P 2ac 2ab'
_symmetry_space_group_name_H-M 'P 21 21 21'
_atom_sites_solution_hydrogens geom
_atom_sites_solution_primary direct
_atom_sites_solution_secondary difmap
_cell_angle_alpha 90.00
_cell_angle_beta 90.00
_cell_angle_gamma 90.00
_cell_formula_units_Z 4
_cell_length_a 5.8044(9)
_cell_length_b 9.5929(15)
_cell_length_c 20.075(3)
_cell_measurement_reflns_used 3109
_cell_measurement_temperature 299(2)
_cell_measurement_theta_max 28.27
_cell_measurement_theta_min 2.03
_cell_volume 1117.8(3)
_computing_cell_refinement SMART
_computing_data_collection 'SMART (Bruker, 2003)'
_computing_data_reduction 'SAINT (Bruker, 2003)'
_computing_molecular_graphics SHELXTL
_computing_publication_material 'SHELXTL (Bruker, 2003)'
_computing_structure_refinement 'SHELXL97 (Sheldrick, 1997)'
_computing_structure_solution 'SHELXS97 (Sheldrick, 1997)'
_diffrn_ambient_temperature 299(2)
_diffrn_measured_fraction_theta_full 0.986
_diffrn_measured_fraction_theta_max 0.986
_diffrn_measurement_device_type 'Bruker SMART CCD area-detector'
_diffrn_measurement_method '\f and \w'
_diffrn_radiation_monochromator graphite
_diffrn_radiation_source 'fine-focus sealed tube'
_diffrn_radiation_type MoK\a
_diffrn_radiation_wavelength 0.71073
_diffrn_reflns_av_R_equivalents 0.0427
_diffrn_reflns_av_sigmaI/netI 0.0331
_diffrn_reflns_limit_h_max 7
_diffrn_reflns_limit_h_min -7
_diffrn_reflns_limit_k_max 12
_diffrn_reflns_limit_k_min -12
_diffrn_reflns_limit_l_max 26
_diffrn_reflns_limit_l_min -26
_diffrn_reflns_number 18448
_diffrn_reflns_theta_full 28.27
_diffrn_reflns_theta_max 28.27
_diffrn_reflns_theta_min 2.03
_diffrn_standards_number 0
_exptl_absorpt_coefficient_mu 0.265
_exptl_absorpt_correction_T_max 0.9869
_exptl_absorpt_correction_T_min 0.8788
_exptl_absorpt_correction_type multi-scan
_exptl_absorpt_process_details '(SADABS; Sheldrick, 2002)'
_exptl_crystal_colour Colorless
_exptl_crystal_density_diffrn 1.267
_exptl_crystal_density_method 'not measured'
_exptl_crystal_description columnar
_exptl_crystal_F_000 456
_exptl_crystal_size_max 0.500
_exptl_crystal_size_mid 0.050
_exptl_crystal_size_min 0.050
_refine_diff_density_max 0.424
_refine_diff_density_min -0.251
_refine_ls_abs_structure_details 'Flack (1983), 1094 Friedel pairs'
_refine_ls_abs_structure_Flack 0.15(14)
_refine_ls_extinction_method none
_refine_ls_goodness_of_fit_ref 1.040
_refine_ls_hydrogen_treatment mixed
_refine_ls_matrix_type full
_refine_ls_number_parameters 145
_refine_ls_number_reflns 2700
_refine_ls_number_restraints 0
_refine_ls_restrained_S_all 1.040
_refine_ls_R_factor_all 0.0784
_refine_ls_R_factor_gt 0.0556
_refine_ls_shift/su_max 0.000
_refine_ls_shift/su_mean 0.000
_refine_ls_structure_factor_coef Fsqd
_refine_ls_weighting_details 'calc w = 1/[\s^2^(Fo^2^)+(0.0577P)^2^+0.3094P] where P = (Fo^2^+2Fc^2^)/3'
_refine_ls_weighting_scheme calc
_refine_ls_wR_factor_gt 0.1221
_refine_ls_wR_factor_ref 0.1327
_reflns_number_gt 2056
_reflns_number_total 2700
_reflns_threshold_expression I>2\s(I)
_cod_data_source_file gh6028.cif
_cod_data_source_block I
_cod_depositor_comments
;
The following automatic conversions were performed:
'_symmetry_cell_setting' value 'Orthorhombic' changed to 'orthorhombic'
according to '/home/saulius/struct/CIF-dictionaries/cif_core.dic'
dictionary named 'cif_core.dic' version 2.4.1 from 2010-06-29.

Automatic conversion script
Id: cif_fix_enum 1527 2010-12-29 10:47:43Z saulius 

The following automatic conversions were performed:

'_symmetry_cell_setting' value 'Orthorhombic' changed to
'orthorhombic' according to
/home/saulius/struct/CIF-dictionaries/cif_core.dic dictionary named
'cif_core.dic' version 2.4.1 from 2010-06-29.

Automatic conversion script
Id: cif_fix_values 1715 2011-07-08 13:25:40Z adriana 
;
_cod_database_code 2206689
_cod_database_fobs_code 2206689

loop_
_symmetry_equiv_pos_as_xyz
'x, y, z'
'-x+1/2, -y, z+1/2'
'-x, y+1/2, -z+1/2'
'x+1/2, -y+1/2, -z'

loop_
_atom_site_label
_atom_site_fract_x
_atom_site_fract_y
_atom_site_fract_z
_atom_site_U_iso_or_equiv
_atom_site_adp_type
_atom_site_calc_flag
_atom_site_refinement_flags
_atom_site_occupancy
_atom_site_type_symbol
C1 0.3295(8) 1.1271(6) -0.0847(2) 0.128(2) Uani d . 1 C
H1A 0.2179 1.0690 -0.0629 0.193 Uiso calc R 1 H
H1B 0.2786 1.1476 -0.1291 0.193 Uiso calc R 1 H
H1C 0.3469 1.2125 -0.0602 0.193 Uiso calc R 1 H
S1 0.5974(2) 1.03920(11) -0.08795(4) 0.0883(4) Uani d . 1 S
O1 1.0819(3) 0.9107(2) 0.20888(10) 0.0514(5) Uani d . 1 O
N1 0.8743(4) 0.6904(2) 0.28049(12) 0.0448(5) Uani d . 1 N
O2 0.4158(3) 0.7416(3) 0.25155(12) 0.0688(7) Uani d . 1 O
C2 0.8066(4) 0.7277(2) 0.21241(12) 0.0392(5) Uani d . 1 C
H2A 0.9027 0.6734 0.1818 0.047 Uiso calc R 1 H
C3 0.5596(5) 0.6818(3) 0.20242(14) 0.0525(7) Uani d . 1 C
H3A 0.5074 0.7101 0.1586 0.063 Uiso calc R 1 H
H3B 0.5505 0.5810 0.2050 0.063 Uiso calc R 1 H
C4 0.8437(4) 0.8817(2) 0.19644(12) 0.0384(5) Uani d . 1 C
H4 0.7505 0.9373 0.2273 0.046 Uiso calc R 1 H
C5 0.7781(4) 0.9207(2) 0.12614(12) 0.0399(5) Uani d . 1 C
C6 0.5894(5) 1.0038(3) 0.11395(14) 0.0554(7) Uani d . 1 C
H6 0.5029 1.0365 0.1497 0.066 Uiso calc R 1 H
C7 0.6529(5) 0.9944(3) -0.00396(13) 0.0559(7) Uani d . 1 C
C8 0.9010(5) 0.8737(3) 0.07168(14) 0.0585(7) Uani d . 1 C
H8 1.0286 0.8167 0.0783 0.070 Uiso calc R 1 H
C9 0.5248(5) 1.0401(3) 0.04947(16) 0.0646(8) Uani d . 1 C
H9 0.3953 1.0953 0.0425 0.078 Uiso calc R 1 H
C10 0.8388(6) 0.9093(3) 0.00803(15) 0.0666(9) Uani d . 1 C
H10 0.9240 0.8753 -0.0277 0.080 Uiso calc R 1 H
H98B 1.091(5) 0.993(3) 0.2079(12) 0.040(7) Uiso d . 1 H
H99A 1.008(6) 0.714(3) 0.2876(15) 0.065(10) Uiso d . 1 H
H99B 0.779(6) 0.731(3) 0.3064(14) 0.058(9) Uiso d . 1 H
H98A 0.335(7) 0.805(5) 0.238(2) 0.109(16) Uiso d . 1 H

loop_
_atom_site_aniso_label
_atom_site_aniso_U_11
_atom_site_aniso_U_22
_atom_site_aniso_U_33
_atom_site_aniso_U_12
_atom_site_aniso_U_13
_atom_site_aniso_U_23
C1 0.094(3) 0.205(6) 0.086(3) -0.006(3) -0.019(2) 0.069(4)
S1 0.1301(9) 0.0845(7) 0.0501(4) -0.0082(6) -0.0139(5) 0.0119(4)
O1 0.0369(9) 0.0358(10) 0.0815(13) -0.0010(8) -0.0108(9) 0.0030(9)
N1 0.0381(12) 0.0406(12) 0.0557(14) 0.0003(10) -0.0054(11) 0.0072(10)
O2 0.0380(10) 0.0942(17) 0.0744(14) 0.0148(11) 0.0068(10) 0.0292(13)
C2 0.0374(12) 0.0359(12) 0.0442(13) 0.0002(9) 0.0054(11) -0.0038(11)
C3 0.0470(14) 0.0530(15) 0.0573(16) -0.0107(12) -0.0068(13) 0.0098(13)
C4 0.0350(12) 0.0346(12) 0.0456(13) 0.0036(9) 0.0014(10) -0.0048(10)
C5 0.0416(13) 0.0348(12) 0.0434(13) -0.0009(10) 0.0033(10) 0.0010(10)
C6 0.0519(15) 0.0637(17) 0.0505(14) 0.0162(14) 0.0046(13) 0.0054(13)
C7 0.0710(19) 0.0519(15) 0.0448(14) -0.0079(13) -0.0050(13) 0.0063(12)
C8 0.0566(16) 0.0628(17) 0.0561(16) 0.0152(14) 0.0069(13) 0.0043(13)
C9 0.0607(19) 0.069(2) 0.0638(19) 0.0154(15) -0.0051(14) 0.0121(16)
C10 0.085(2) 0.0681(19) 0.0465(16) 0.0088(17) 0.0152(15) -0.0012(14)

loop_
_atom_type_symbol
_atom_type_description
_atom_type_scat_dispersion_real
_atom_type_scat_dispersion_imag
_atom_type_scat_source
C C 0.0033 0.0016 'International Tables Vol C Tables 4.2.6.8 and 6.1.1.4'
H H 0.0000 0.0000 'International Tables Vol C Tables 4.2.6.8 and 6.1.1.4'
N N 0.0061 0.0033 'International Tables Vol C Tables 4.2.6.8 and 6.1.1.4'
O O 0.0106 0.0060 'International Tables Vol C Tables 4.2.6.8 and 6.1.1.4'
S S 0.1246 0.1234 'International Tables Vol C Tables 4.2.6.8 and 6.1.1.4'

loop_
_geom_angle_atom_site_label_1
_geom_angle_atom_site_label_2
_geom_angle_atom_site_label_3
_geom_angle
S1 C1 H1A 109.5
S1 C1 H1B 109.5
H1A C1 H1B 109.5
S1 C1 H1C 109.5
H1A C1 H1C 109.5
H1B C1 H1C 109.5
C7 S1 C1 103.88(18)
C4 O1 H98B 105(2)
C2 N1 H99A 110(2)
C2 N1 H99B 106(2)
H99A N1 H99B 113(3)
C3 O2 H98A 114(3)
N1 C2 C3 107.9(2)
N1 C2 C4 113.18(19)
C3 C2 C4 112.8(2)
N1 C2 H2A 107.6
C3 C2 H2A 107.6
C4 C2 H2A 107.6
O2 C3 C2 110.4(2)
O2 C3 H3A 109.6
C2 C3 H3A 109.6
O2 C3 H3B 109.6
C2 C3 H3B 109.6
H3A C3 H3B 108.1
O1 C4 C5 111.0(2)
O1 C4 C2 106.72(18)
C5 C4 C2 113.65(19)
O1 C4 H4 108.5
C5 C4 H4 108.5
C2 C4 H4 108.5
C6 C5 C8 117.3(2)
C6 C5 C4 120.7(2)
C8 C5 C4 121.9(2)
C5 C6 C9 121.6(3)
C5 C6 H6 119.2
C9 C6 H6 119.2
C10 C7 C9 118.5(3)
C10 C7 S1 117.0(2)
C9 C7 S1 124.5(2)
C10 C8 C5 121.4(3)
C10 C8 H8 119.3
C5 C8 H8 119.3
C7 C9 C6 120.0(3)
C7 C9 H9 120.0
C6 C9 H9 120.0
C8 C10 C7 121.2(3)
C8 C10 H10 119.4
C7 C10 H10 119.4

loop_
_geom_bond_atom_site_label_1
_geom_bond_atom_site_label_2
_geom_bond_distance
C1 S1 1.770(5)
C1 H1A 0.9600
C1 H1B 0.9600
C1 H1C 0.9600
S1 C7 1.769(3)
O1 C4 1.433(3)
O1 H98B 0.79(3)
N1 C2 1.466(3)
N1 H99A 0.82(3)
N1 H99B 0.85(3)
O2 C3 1.414(4)
O2 H98A 0.81(4)
C2 C3 1.513(3)
C2 C4 1.527(3)
C2 H2A 0.9800
C3 H3A 0.9700
C3 H3B 0.9700
C4 C5 1.509(3)
C4 H4 0.9800
C5 C6 1.377(3)
C5 C8 1.381(3)
C6 C9 1.392(4)
C6 H6 0.9300
C7 C10 1.375(4)
C7 C9 1.376(4)
C8 C10 1.371(4)
C8 H8 0.9300
C9 H9 0.9300
C10 H10 0.9300

loop_
_geom_hbond_atom_site_label_D
_geom_hbond_atom_site_label_H
_geom_hbond_atom_site_label_A
_geom_hbond_site_symmetry_A
_geom_hbond_distance_DH
_geom_hbond_distance_HA
_geom_hbond_distance_DA
_geom_hbond_angle_DHA
_geom_hbond_publ_flag
N1 H99A O1 . 0.82(3) 2.50(3) 2.826(3) 105(3) yes
N1 H99B O2 . 0.85(3) 2.38(3) 2.768(3) 108(2) yes
O2 H98A O1 1_455 0.81(4) 1.88(4) 2.669(3) 164(4) yes
N1 H99A O2 1_655 0.82(3) 2.49(3) 3.234(3) 151(3) yes
O1 H98B N1 3_755 0.79(3) 1.92(3) 2.703(3) 171(3) yes

loop_
_geom_torsion_atom_site_label_1
_geom_torsion_atom_site_label_2
_geom_torsion_atom_site_label_3
_geom_torsion_atom_site_label_4
_geom_torsion
N1 C2 C3 O2 55.9(3)
C4 C2 C3 O2 -69.8(3)
N1 C2 C4 O1 56.4(2)
C3 C2 C4 O1 179.2(2)
N1 C2 C4 C5 179.1(2)
C3 C2 C4 C5 -58.1(3)
O1 C4 C5 C6 -128.8(2)
C2 C4 C5 C6 110.9(3)
O1 C4 C5 C8 52.1(3)
C2 C4 C5 C8 -68.1(3)
C8 C5 C6 C9 -0.4(4)
C4 C5 C6 C9 -179.5(3)
C1 S1 C7 C10 172.3(3)
C1 S1 C7 C9 -8.4(4)
C6 C5 C8 C10 0.6(4)
C4 C5 C8 C10 179.6(3)
C10 C7 C9 C6 2.1(5)
S1 C7 C9 C6 -177.1(2)
C5 C6 C9 C7 -1.0(5)
C5 C8 C10 C7 0.6(5)
C9 C7 C10 C8 -2.0(5)
S1 C7 C10 C8 177.3(3)

loop_
_cod_related_entry_id
_cod_related_entry_database
_cod_related_entry_code
1 ChemSpider 599649
